data_7245353
loop_
_publ_author_name
'Omoregie, Helen Oluwatola'
'Oloba-Whenu, Oluwakemi A.'
'Olowu, Olawale J.'
'Fasina, Tolulope M.'
'Friedrich, Alexandra'
'Haehnel, Martin'
'Marder, Todd B.'

_publ_section_title
;
 Mixed-ligand complexes of copper(ii) with thienoyltrifluoroacetonate and
 nitrogen containing ligands: synthesis, structures, antimicrobial
 activity, cytotoxicity, Hirshfeld surface analysis and DFT studies
;
_journal_issue 36
_journal_name_full 'RSC Advances'
_journal_page_first 23513
_journal_page_last 23526
_journal_paper_doi 10.1039/D2RA02428D
_journal_volume 12
_journal_year 2022
_chemical_absolute_configuration unk
_chemical_formula_moiety 'C18 H12 Cu F3 N3 O5 S, H2 o'
_chemical_formula_sum 'C18 H14 Cu F3 N3 O6 S'
_chemical_formula_weight 520.92
_space_group_crystal_system orthorhombic
_space_group_IT_number 43
_space_group_name_Hall 'F 2 -2d'
_space_group_name_H-M_alt 'F d d 2'
_atom_sites_solution_hydrogens mixed
_atom_sites_solution_primary dual
_atom_sites_solution_secondary iterative
_audit_creation_method SHELXL-2018/3
_audit_update_record
;
2021-01-15 deposited with the CCDC.	2022-08-02 downloaded from the CCDC.
;
_cell_angle_alpha 90
_cell_angle_beta 90
_cell_angle_gamma 90
_cell_formula_units_Z 16
_cell_length_a 27.42(7)
_cell_length_b 27.513(18)
_cell_length_c 10.435(7)
_cell_measurement_reflns_used 5205
_cell_measurement_temperature 100(2)
_cell_measurement_theta_max 25.25
_cell_measurement_theta_min 2.22
_cell_volume 7872(2)
_computing_cell_refinement 'Saint+ ver. V8.34A (Bruker AXS)'
_computing_data_collection 'APEX2 ver. 2014.9 (Bruker AXS)'
_computing_data_reduction 'Saint+ ver. V8.34A (Bruker AXS)'
_computing_molecular_graphics 'ShelXLe (Huebschle et all, 2011)'
_computing_publication_material 'SHELXL-2018/3 (Sheldrick, 2014)'
_computing_structure_refinement 'SHELXL-2018/3 (Sheldrick, 2018)'
_computing_structure_solution 'SHELXT 2014/5 (Sheldrick, 2014)'
_diffrn_ambient_temperature 100(2)
_diffrn_detector 'CCD area detector (Apex2)'
_diffrn_detector_area_resol_mean 8.333
_diffrn_measured_fraction_theta_full 0.999
_diffrn_measured_fraction_theta_max 0.999
_diffrn_measurement_device_type 'Bruker X8-APEX II'
_diffrn_measurement_method '\f and \w scans'
_diffrn_radiation_type MoK\a
_diffrn_radiation_wavelength 0.71073
_diffrn_reflns_av_R_equivalents 0.0446
_diffrn_reflns_av_unetI/netI 0.0416
_diffrn_reflns_Laue_measured_fraction_full 0.999
_diffrn_reflns_Laue_measured_fraction_max 0.999
_diffrn_reflns_limit_h_max 34
_diffrn_reflns_limit_h_min -34
_diffrn_reflns_limit_k_max 34
_diffrn_reflns_limit_k_min -34
_diffrn_reflns_limit_l_max 13
_diffrn_reflns_limit_l_min -13
_diffrn_reflns_number 18494
_diffrn_reflns_point_group_measured_fraction_full 0.999
_diffrn_reflns_point_group_measured_fraction_max 0.998
_diffrn_reflns_theta_full 25.242
_diffrn_reflns_theta_max 26.773
_diffrn_reflns_theta_min 2.215
_diffrn_source 'rotating anode (Nonius FR-591)'
_exptl_absorpt_coefficient_mu 1.288
_exptl_absorpt_correction_T_max 0.7454
_exptl_absorpt_correction_T_min 0.6678
_exptl_absorpt_correction_type multi-scan
_exptl_absorpt_process_details 'SadAbs 2016/2 (Bruker AXS)'
_exptl_crystal_colour green
_exptl_crystal_density_diffrn 1.758
_exptl_crystal_description block
_exptl_crystal_F_000 4208
_exptl_crystal_recrystallization_method 'Re-crystallisation from solvent: Methanol/diethylether'
_exptl_crystal_size_max 0.250
_exptl_crystal_size_mid 0.200
_exptl_crystal_size_min 0.100
_refine_diff_density_max 1.303
_refine_diff_density_min -0.280
_refine_diff_density_rms 0.076
_refine_ls_abs_structure_details
;
 Refined as an inversion twin.
;
_refine_ls_abs_structure_Flack 0.026(17)
_refine_ls_extinction_method none
_refine_ls_goodness_of_fit_ref 1.041
_refine_ls_hydrogen_treatment mixed
_refine_ls_matrix_type full
_refine_ls_number_parameters 296
_refine_ls_number_reflns 4201
_refine_ls_number_restraints 5
_refine_ls_restrained_S_all 1.041
_refine_ls_R_factor_all 0.0444
_refine_ls_R_factor_gt 0.0362
_refine_ls_shift/su_max 0.000
_refine_ls_shift/su_mean 0.000
_refine_ls_structure_factor_coef Fsqd
_refine_ls_weighting_details 'w=1/[\s^2^(Fo^2^)+(0.0457P)^2^+12.8439P] where P=(Fo^2^+2Fc^2^)/3'
_refine_ls_weighting_scheme calc
_refine_ls_wR_factor_gt 0.0819
_refine_ls_wR_factor_ref 0.0855
_reflns_Friedel_coverage 0.891
_reflns_Friedel_fraction_full 0.999
_reflns_Friedel_fraction_max 0.996
_reflns_number_gt 3747
_reflns_number_total 4201
_reflns_threshold_expression 'I > 2\s(I)'
_cod_data_source_file d2ra02428d2.cif
_cod_data_source_block cmpd2_CuTTAbipyNO3
_cod_original_cell_volume 7873(23)
_cod_database_code 7245353
_shelx_shelxl_version_number 2018/3
_shelx_space_group_comment
;
The symmetry employed for this shelxl refinement is uniquely defined
by the following loop, which should always be used as a source of
symmetry information in preference to the above space-group names.
They are only intended as comments.
;
_shelx_estimated_absorpt_t_min 0.739
_shelx_estimated_absorpt_t_max 0.882

loop_
_space_group_symop_operation_xyz
'x, y, z'
'-x, -y, z'
'x+1/4, -y+1/4, z+1/4'
'-x+1/4, y+1/4, z+1/4'
'x, y+1/2, z+1/2'
'-x, -y+1/2, z+1/2'
'x+1/4, -y+3/4, z+3/4'
'-x+1/4, y+3/4, z+3/4'
'x+1/2, y, z+1/2'
'-x+1/2, -y, z+1/2'
'x+3/4, -y+1/4, z+3/4'
'-x+3/4, y+1/4, z+3/4'
'x+1/2, y+1/2, z'
'-x+1/2, -y+1/2, z'
'x+3/4, -y+3/4, z+1/4'
'-x+3/4, y+3/4, z+1/4'

loop_
_atom_site_label
_atom_site_type_symbol
_atom_site_fract_x
_atom_site_fract_y
_atom_site_fract_z
_atom_site_U_iso_or_equiv
_atom_site_adp_type
_atom_site_occupancy
_atom_site_site_symmetry_order
_atom_site_calc_flag
_atom_site_refinement_flags_posn
_atom_site_refinement_flags_adp
_atom_site_refinement_flags_occupancy
_atom_site_disorder_assembly
_atom_site_disorder_group
Cu1 Cu 0.31846(2) 0.23789(2) 0.50194(7) 0.01685(15) Uani 1 1 d . . . . .
C1 C 0.30518(19) 0.22633(18) 0.7846(5) 0.0207(10) Uani 1 1 d . . . . .
H1 H 0.311987 0.260101 0.790961 0.025 Uiso 1 1 calc R U . . .
F1 F 0.35280(12) 0.29351(12) 0.1048(3) 0.0301(7) Uani 1 1 d . . . . .
O1 O 0.31469(14) 0.26643(13) 0.3346(3) 0.0236(8) Uani 1 1 d . . . . .
N1 N 0.30458(15) 0.20556(15) 0.6669(4) 0.0180(9) Uani 1 1 d . . . . .
S1 S 0.34249(5) 0.37288(5) 0.77789(12) 0.0238(3) Uani 1 1 d . . . . .
C2 C 0.29633(19) 0.2006(2) 0.8954(5) 0.0232(12) Uani 1 1 d . . . . .
H2 H 0.296784 0.216415 0.976239 0.028 Uiso 1 1 calc R U . . .
F2 F 0.27716(12) 0.31110(13) 0.1195(3) 0.0331(8) Uani 1 1 d . . . . .
O2 O 0.32303(14) 0.30053(13) 0.5834(3) 0.0233(8) Uani 1 1 d . . . . .
N2 N 0.30484(15) 0.17192(15) 0.4357(4) 0.0176(9) Uani 1 1 d . . . . .
O3 O 0.39931(14) 0.22510(15) 0.5401(4) 0.0297(9) Uani 1 1 d . . . . .
C3 C 0.28691(19) 0.15191(19) 0.8873(5) 0.0209(11) Uani 1 1 d . . . . .
H3 H 0.280740 0.133479 0.962509 0.025 Uiso 1 1 calc R U . . .
F3 F 0.33118(15) 0.36731(11) 0.1376(3) 0.0366(9) Uani 1 1 d . . . . .
N3 N 0.42993(18) 0.23727(15) 0.4573(4) 0.0231(10) Uani 1 1 d . . . . .
O4 O 0.42234(19) 0.23062(16) 0.3424(4) 0.0446(12) Uani 1 1 d . . . . .
C4 C 0.28643(17) 0.12935(18) 0.7659(5) 0.0202(10) Uani 1 1 d . . . . .
H4 H 0.280105 0.095534 0.758018 0.024 Uiso 1 1 calc R U . . .
O5 O 0.46881(13) 0.25715(15) 0.4919(5) 0.0339(9) Uani 1 1 d D . . . .
C5 C 0.29535(18) 0.15739(19) 0.6591(5) 0.0175(11) Uani 1 1 d . . . . .
C9 C 0.29767(18) 0.11143(17) 0.2753(5) 0.0209(11) Uani 1 1 d . . . . .
H9 H 0.298321 0.102859 0.187079 0.025 Uiso 1 1 calc R U . . .
C8 C 0.28831(19) 0.07704(18) 0.3670(5) 0.0221(11) Uani 1 1 d . . . . .
H8 H 0.282578 0.044232 0.342964 0.027 Uiso 1 1 calc R U . . .
C7 C 0.28722(17) 0.09032(17) 0.4952(5) 0.0194(10) Uani 1 1 d . . . . .
H7 H 0.280831 0.066926 0.560054 0.023 Uiso 1 1 calc R U . . .
O6 O 0.47036(16) 0.29340(15) 0.7617(4) 0.0410(10) Uani 1 1 d D . . . .
H6A H 0.5012(9) 0.2780(17) 0.776(4) 0.061 Uiso 1 1 d D U . . .
H6B H 0.4701(16) 0.3002(8) 0.6716(5) 0.061 Uiso 1 1 d D U . . .
C6 C 0.29565(16) 0.13826(17) 0.5262(4) 0.0165(10) Uani 1 1 d . . . . .
C10 C 0.30609(19) 0.15845(18) 0.3130(5) 0.0194(11) Uani 1 1 d . . . . .
H10 H 0.313053 0.182221 0.249589 0.023 Uiso 1 1 calc R U . . .
C11 C 0.32232(18) 0.31105(18) 0.3120(4) 0.0156(10) Uani 1 1 d . . . . .
C12 C 0.32074(19) 0.32103(19) 0.1673(5) 0.0202(11) Uani 1 1 d . . . . .
C13 C 0.33050(18) 0.34861(18) 0.3961(5) 0.0173(10) Uani 1 1 d . . . . .
H13 H 0.337067 0.380212 0.363806 0.021 Uiso 1 1 calc R U . . .
C14 C 0.32929(16) 0.34089(17) 0.5308(5) 0.0154(10) Uani 1 1 d . . . . .
C15 C 0.33446(18) 0.38298(19) 0.6154(5) 0.0190(11) Uani 1 1 d . . . . .
C16 C 0.33149(19) 0.43178(19) 0.5894(5) 0.0206(11) Uani 1 1 d . . . . .
H16 H 0.327331 0.444731 0.505740 0.025 Uiso 1 1 calc R U . . .
C17 C 0.3353(2) 0.4604(2) 0.7000(5) 0.0246(12) Uani 1 1 d . . . . .
H17 H 0.333553 0.494858 0.699186 0.030 Uiso 1 1 calc R U . . .
C18 C 0.3416(2) 0.4338(2) 0.8089(5) 0.0274(12) Uani 1 1 d . . . . .
H18 H 0.345151 0.447511 0.891968 0.033 Uiso 1 1 calc R U . . .

loop_
_atom_site_aniso_label
_atom_site_aniso_U_11
_atom_site_aniso_U_22
_atom_site_aniso_U_33
_atom_site_aniso_U_23
_atom_site_aniso_U_13
_atom_site_aniso_U_12
Cu1 0.0240(3) 0.0143(3) 0.0122(3) 0.0000(2) -0.0004(2) -0.0030(3)
C1 0.023(3) 0.021(2) 0.018(2) -0.002(2) 0.002(2) -0.001(2)
F1 0.0370(19) 0.0337(18) 0.0196(15) -0.0025(13) 0.0064(14) 0.0052(15)
O1 0.040(2) 0.0178(18) 0.0128(17) 0.0005(14) -0.0048(15) -0.0104(16)
N1 0.014(2) 0.017(2) 0.022(2) -0.0036(17) -0.0003(17) -0.0008(18)
S1 0.0269(7) 0.0307(7) 0.0139(6) -0.0047(5) -0.0009(5) -0.0026(5)
C2 0.018(3) 0.034(3) 0.017(3) 0.004(2) 0.005(2) 0.001(2)
F2 0.0301(19) 0.050(2) 0.0192(17) -0.0008(15) -0.0075(13) -0.0007(16)
O2 0.038(2) 0.0175(18) 0.0146(18) 0.0008(14) -0.0020(15) -0.0052(16)
N2 0.017(2) 0.017(2) 0.018(2) -0.0019(17) -0.0018(17) -0.0008(18)
O3 0.024(2) 0.045(2) 0.0196(19) 0.0068(17) 0.0008(15) -0.0030(18)
C3 0.022(3) 0.023(3) 0.018(2) 0.005(2) 0.002(2) -0.001(2)
F3 0.074(3) 0.0183(16) 0.0175(16) 0.0020(13) -0.0007(16) -0.0050(16)
N3 0.031(3) 0.019(2) 0.020(2) 0.0027(18) 0.0028(19) 0.003(2)
O4 0.080(4) 0.040(3) 0.014(2) -0.0049(18) -0.002(2) -0.014(2)
C4 0.016(2) 0.021(2) 0.023(3) 0.004(2) 0.001(2) 0.0014(19)
O5 0.0215(18) 0.035(2) 0.045(2) 0.013(2) -0.008(2) -0.0058(17)
C5 0.012(3) 0.021(3) 0.019(2) 0.002(2) -0.0026(19) 0.002(2)
C9 0.022(3) 0.020(2) 0.020(3) -0.007(2) -0.004(2) -0.001(2)
C8 0.021(3) 0.017(2) 0.028(3) -0.006(2) -0.002(2) 0.000(2)
C7 0.019(2) 0.019(2) 0.020(2) 0.005(2) 0.000(2) 0.0017(19)
O6 0.060(3) 0.036(2) 0.027(2) 0.002(2) -0.010(2) 0.005(2)
C6 0.013(2) 0.022(2) 0.014(2) 0.0018(19) -0.0024(19) 0.0008(19)
C10 0.022(3) 0.018(2) 0.018(3) -0.001(2) -0.001(2) -0.002(2)
C11 0.015(2) 0.021(2) 0.010(2) 0.0016(19) -0.0024(17) 0.000(2)
C12 0.026(3) 0.018(2) 0.017(2) -0.002(2) 0.000(2) -0.005(2)
C13 0.016(2) 0.016(2) 0.020(3) 0.001(2) -0.0005(19) -0.003(2)
C14 0.013(2) 0.016(2) 0.017(3) -0.0015(19) -0.0016(18) 0.0008(18)
C15 0.018(3) 0.025(3) 0.014(2) -0.005(2) -0.0009(19) 0.002(2)
C16 0.019(3) 0.020(3) 0.022(3) -0.005(2) -0.002(2) -0.001(2)
C17 0.021(3) 0.024(3) 0.029(3) -0.013(2) 0.003(2) 0.002(2)
C18 0.022(3) 0.039(3) 0.022(3) -0.012(2) 0.001(2) 0.000(3)

loop_
_atom_type_symbol
_atom_type_description
_atom_type_scat_dispersion_real
_atom_type_scat_dispersion_imag
_atom_type_scat_source
C C 0.0033 0.0016 'International Tables Vol C Tables 4.2.6.8 and 6.1.1.4'
H H 0.0000 0.0000 'International Tables Vol C Tables 4.2.6.8 and 6.1.1.4'
Cu Cu 0.3201 1.2651 'International Tables Vol C Tables 4.2.6.8 and 6.1.1.4'
F F 0.0171 0.0103 'International Tables Vol C Tables 4.2.6.8 and 6.1.1.4'
N N 0.0061 0.0033 'International Tables Vol C Tables 4.2.6.8 and 6.1.1.4'
O O 0.0106 0.0060 'International Tables Vol C Tables 4.2.6.8 and 6.1.1.4'
S S 0.1246 0.1234 'International Tables Vol C Tables 4.2.6.8 and 6.1.1.4'

loop_
_geom_angle_atom_site_label_1
_geom_angle_atom_site_label_2
_geom_angle_atom_site_label_3
_geom_angle
_geom_angle_site_symmetry_1
_geom_angle_site_symmetry_3
_geom_angle_publ_flag
O1 Cu1 O2 92.23(15) . . ?
O1 Cu1 N1 165.46(17) . . ?
O2 Cu1 N1 91.78(17) . . ?
O1 Cu1 N2 92.72(16) . . ?
O2 Cu1 N2 171.06(17) . . ?
N1 Cu1 N2 81.65(18) . . ?
O1 Cu1 O3 105.95(15) . . ?
O2 Cu1 O3 89.87(16) . . ?
N1 Cu1 O3 88.03(17) . . ?
N2 Cu1 O3 95.92(17) . . ?
N1 C1 C2 122.8(5) . . ?
N1 C1 H1 118.6 . . ?
C2 C1 H1 118.6 . . ?
C11 O1 Cu1 123.8(3) . . ?
C5 N1 C1 118.1(4) . . ?
C5 N1 Cu1 115.2(3) . . ?
C1 N1 Cu1 126.7(3) . . ?
C18 S1 C15 91.5(3) . . ?
C3 C2 C1 119.0(5) . . ?
C3 C2 H2 120.5 . . ?
C1 C2 H2 120.5 . . ?
C14 O2 Cu1 127.6(3) . . ?
C10 N2 C6 119.1(4) . . ?
C10 N2 Cu1 125.9(3) . . ?
C6 N2 Cu1 114.9(3) . . ?
N3 O3 Cu1 119.4(3) . . ?
C2 C3 C4 119.3(5) . . ?
C2 C3 H3 120.4 . . ?
C4 C3 H3 120.4 . . ?
O4 N3 O3 121.3(5) . . ?
O4 N3 O5 119.3(5) . . ?
O3 N3 O5 119.3(5) . . ?
C5 C4 C3 118.6(5) . . ?
C5 C4 H4 120.7 . . ?
C3 C4 H4 120.7 . . ?
N1 C5 C4 122.3(5) . . ?
N1 C5 C6 113.8(4) . . ?
C4 C5 C6 124.0(5) . . ?
C8 C9 C10 118.8(5) . . ?
C8 C9 H9 120.6 . . ?
C10 C9 H9 120.6 . . ?
C9 C8 C7 119.7(5) . . ?
C9 C8 H8 120.1 . . ?
C7 C8 H8 120.1 . . ?
C6 C7 C8 118.4(5) . . ?
C6 C7 H7 120.8 . . ?
C8 C7 H7 120.8 . . ?
H6A O6 H6B 104.4(2) . . ?
N2 C6 C7 121.7(4) . . ?
N2 C6 C5 114.4(4) . . ?
C7 C6 C5 123.9(4) . . ?
N2 C10 C9 122.3(5) . . ?
N2 C10 H10 118.9 . . ?
C9 C10 H10 118.9 . . ?
O1 C11 C13 129.6(5) . . ?
O1 C11 C12 110.5(4) . . ?
C13 C11 C12 119.9(5) . . ?
F2 C12 F1 107.1(4) . . ?
F2 C12 F3 107.5(4) . . ?
F1 C12 F3 106.6(4) . . ?
F2 C12 C11 111.1(4) . . ?
F1 C12 C11 111.2(4) . . ?
F3 C12 C11 113.0(4) . . ?
C11 C13 C14 121.0(4) . . ?
C11 C13 H13 119.5 . . ?
C14 C13 H13 119.5 . . ?
O2 C14 C13 124.7(4) . . ?
O2 C14 C15 116.8(4) . . ?
C13 C14 C15 118.4(4) . . ?
C16 C15 C14 130.5(5) . . ?
C16 C15 S1 111.0(4) . . ?
C14 C15 S1 118.4(4) . . ?
C15 C16 C17 112.5(5) . . ?
C15 C16 H16 123.8 . . ?
C17 C16 H16 123.8 . . ?
C18 C17 C16 113.3(5) . . ?
C18 C17 H17 123.3 . . ?
C16 C17 H17 123.3 . . ?
C17 C18 S1 111.7(4) . . ?
C17 C18 H18 124.1 . . ?
S1 C18 H18 124.1 . . ?

loop_
_geom_bond_atom_site_label_1
_geom_bond_atom_site_label_2
_geom_bond_distance
_geom_bond_site_symmetry_2
_geom_bond_publ_flag
Cu1 O1 1.918(4) . ?
Cu1 O2 1.926(4) . ?
Cu1 N1 1.975(4) . ?
Cu1 N2 1.978(4) . ?
Cu1 O3 2.280(7) . ?
C1 N1 1.355(7) . ?
C1 C2 1.378(7) . ?
C1 H1 0.9500 . ?
F1 C12 1.331(6) . ?
O1 C11 1.267(6) . ?
N1 C5 1.352(7) . ?
S1 C18 1.708(6) . ?
S1 C15 1.732(5) . ?
C2 C3 1.366(8) . ?
C2 H2 0.9500 . ?
F2 C12 1.323(7) . ?
O2 C14 1.251(6) . ?
N2 C10 1.334(6) . ?
N2 C6 1.346(6) . ?
O3 N3 1.251(6) . ?
C3 C4 1.410(7) . ?
C3 H3 0.9500 . ?
F3 C12 1.342(6) . ?
N3 O4 1.231(6) . ?
N3 O5 1.251(6) . ?
C4 C5 1.377(7) . ?
C4 H4 0.9500 . ?
C5 C6 1.483(7) . ?
C9 C8 1.371(7) . ?
C9 C10 1.372(7) . ?
C9 H9 0.9500 . ?
C8 C7 1.387(8) . ?
C8 H8 0.9500 . ?
C7 C6 1.378(7) . ?
C7 H7 0.9500 . ?
O6 H6A 0.958(3) . ?
O6 H6B 0.9584(16) . ?
C10 H10 0.9500 . ?
C11 C13 1.374(7) . ?
C11 C12 1.536(7) . ?
C13 C14 1.421(7) . ?
C13 H13 0.9500 . ?
C14 C15 1.463(7) . ?
C15 C16 1.372(7) . ?
C16 C17 1.401(7) . ?
C16 H16 0.9500 . ?
C17 C18 1.362(8) . ?
C17 H17 0.9500 . ?
C18 H18 0.9500 . ?

loop_
_geom_torsion_atom_site_label_1
_geom_torsion_atom_site_label_2
_geom_torsion_atom_site_label_3
_geom_torsion_atom_site_label_4
_geom_torsion
_geom_torsion_site_symmetry_1
_geom_torsion_site_symmetry_2
_geom_torsion_site_symmetry_3
_geom_torsion_site_symmetry_4
_geom_torsion_publ_flag
C2 C1 N1 C5 -0.7(7) . . . . ?
C2 C1 N1 Cu1 -178.1(4) . . . . ?
N1 C1 C2 C3 0.5(8) . . . . ?
C1 C2 C3 C4 0.0(8) . . . . ?
Cu1 O3 N3 O4 -40.4(6) . . . . ?
Cu1 O3 N3 O5 138.7(4) . . . . ?
C2 C3 C4 C5 -0.3(7) . . . . ?
C1 N1 C5 C4 0.3(7) . . . . ?
Cu1 N1 C5 C4 178.0(4) . . . . ?
C1 N1 C5 C6 -179.9(4) . . . . ?
Cu1 N1 C5 C6 -2.1(5) . . . . ?
C3 C4 C5 N1 0.1(7) . . . . ?
C3 C4 C5 C6 -179.7(5) . . . . ?
C10 C9 C8 C7 0.4(7) . . . . ?
C9 C8 C7 C6 0.1(7) . . . . ?
C10 N2 C6 C7 -0.4(7) . . . . ?
Cu1 N2 C6 C7 -177.7(3) . . . . ?
C10 N2 C6 C5 179.8(4) . . . . ?
Cu1 N2 C6 C5 2.5(5) . . . . ?
C8 C7 C6 N2 -0.1(7) . . . . ?
C8 C7 C6 C5 179.7(4) . . . . ?
N1 C5 C6 N2 -0.2(6) . . . . ?
C4 C5 C6 N2 179.6(4) . . . . ?
N1 C5 C6 C7 179.9(4) . . . . ?
C4 C5 C6 C7 -0.2(7) . . . . ?
C6 N2 C10 C9 0.9(7) . . . . ?
Cu1 N2 C10 C9 177.9(4) . . . . ?
C8 C9 C10 N2 -0.9(8) . . . . ?
Cu1 O1 C11 C13 -5.9(8) . . . . ?
Cu1 O1 C11 C12 175.1(3) . . . . ?
O1 C11 C12 F2 62.4(6) . . . . ?
C13 C11 C12 F2 -116.8(5) . . . . ?
O1 C11 C12 F1 -56.8(6) . . . . ?
C13 C11 C12 F1 124.1(5) . . . . ?
O1 C11 C12 F3 -176.7(4) . . . . ?
C13 C11 C12 F3 4.2(7) . . . . ?
O1 C11 C13 C14 -2.7(8) . . . . ?
C12 C11 C13 C14 176.3(5) . . . . ?
Cu1 O2 C14 C13 5.2(7) . . . . ?
Cu1 O2 C14 C15 -176.4(3) . . . . ?
C11 C13 C14 O2 3.1(8) . . . . ?
C11 C13 C14 C15 -175.2(5) . . . . ?
O2 C14 C15 C16 -164.6(5) . . . . ?
C13 C14 C15 C16 13.9(8) . . . . ?
O2 C14 C15 S1 11.4(6) . . . . ?
C13 C14 C15 S1 -170.1(4) . . . . ?
C18 S1 C15 C16 0.1(4) . . . . ?
C18 S1 C15 C14 -176.6(4) . . . . ?
C14 C15 C16 C17 175.7(5) . . . . ?
S1 C15 C16 C17 -0.5(6) . . . . ?
C15 C16 C17 C18 0.7(7) . . . . ?
C16 C17 C18 S1 -0.6(6) . . . . ?
C15 S1 C18 C17 0.3(4) . . . . ?
